data_7205965
loop_
_publ_author_name
'Wu, Chia-Jun'
'Sie, Ming-Jhe'
'Hsiao, Hui-Lin'
'Chen, Jhy-Der'

_publ_section_title
;
 Diverse Ag(i) complexes constructed from
 methyl-4-(5-halopyrimidin-2-ylcarbamoyl)benzoate ligands: roles of the
 halogen atom and anion
;
_journal_issue 12
_journal_name_full CrystEngComm
_journal_page_first 4121
_journal_paper_doi 10.1039/c1ce05102d
_journal_volume 13
_journal_year 2011
_chemical_formula_sum 'C13 H10 Ag I N4 O6'
_chemical_formula_weight 553.02
_chemical_name_systematic
;
?
;
_space_group_IT_number 2
_symmetry_cell_setting triclinic
_symmetry_space_group_name_Hall '-P 1'
_symmetry_space_group_name_H-M 'P -1'
_atom_sites_solution_hydrogens geom
_atom_sites_solution_primary direct
_atom_sites_solution_secondary difmap
_audit_creation_method SHELXL-97
_cell_angle_alpha 88.204(7)
_cell_angle_beta 86.411(8)
_cell_angle_gamma 80.948(8)
_cell_formula_units_Z 2
_cell_length_a 7.4597(7)
_cell_length_b 8.0105(6)
_cell_length_c 13.5106(10)
_cell_measurement_reflns_used 34
_cell_measurement_temperature 295(2)
_cell_measurement_theta_max 13.99
_cell_measurement_theta_min 6.01
_cell_volume 795.53(11)
_computing_cell_refinement 'Bruker XSCANS'
_computing_data_collection 'Bruker XSCANS'
_computing_data_reduction 'Bruker SHELXTL'
_computing_molecular_graphics 'Bruker SHELXTL'
_computing_publication_material 'Bruker SHELXTL'
_computing_structure_refinement 'SHELXL-97 (Sheldrick, 2008)'
_computing_structure_solution 'SHELXS-97 (Sheldrick, 2008)'
_diffrn_ambient_temperature 295(2)
_diffrn_measured_fraction_theta_full 0.995
_diffrn_measured_fraction_theta_max 0.995
_diffrn_measurement_device_type 'Bruker P4'
_diffrn_measurement_method '\w scans'
_diffrn_radiation_monochromator graphite
_diffrn_radiation_source 'fine-focus sealed tube'
_diffrn_radiation_type MoK\a
_diffrn_radiation_wavelength 0.71073
_diffrn_reflns_av_R_equivalents 0.0162
_diffrn_reflns_av_sigmaI/netI 0.0226
_diffrn_reflns_limit_h_max 1
_diffrn_reflns_limit_h_min -8
_diffrn_reflns_limit_k_max 9
_diffrn_reflns_limit_k_min -9
_diffrn_reflns_limit_l_max 16
_diffrn_reflns_limit_l_min -16
_diffrn_reflns_number 3482
_diffrn_reflns_theta_full 25.00
_diffrn_reflns_theta_max 25.00
_diffrn_reflns_theta_min 2.58
_exptl_absorpt_coefficient_mu 3.248
_exptl_absorpt_correction_T_max 0.9533
_exptl_absorpt_correction_T_min 0.7948
_exptl_absorpt_correction_type empirical
_exptl_crystal_colour colorless
_exptl_crystal_density_diffrn 2.309
_exptl_crystal_density_method 'not measured'
_exptl_crystal_description block
_exptl_crystal_F_000 528
_exptl_crystal_size_max 0.7
_exptl_crystal_size_mid 0.3
_exptl_crystal_size_min 0.2
_refine_diff_density_max 1.385
_refine_diff_density_min -0.848
_refine_diff_density_rms 0.101
_refine_ls_extinction_method none
_refine_ls_goodness_of_fit_ref 1.052
_refine_ls_hydrogen_treatment constr
_refine_ls_matrix_type full
_refine_ls_number_parameters 235
_refine_ls_number_reflns 2781
_refine_ls_number_restraints 0
_refine_ls_restrained_S_all 1.052
_refine_ls_R_factor_all 0.0293
_refine_ls_R_factor_gt 0.0271
_refine_ls_shift/su_max 0.001
_refine_ls_shift/su_mean 0.000
_refine_ls_structure_factor_coef Fsqd
_refine_ls_weighting_details 'calc w=1/[\s^2^(Fo^2^)+(0.0283P)^2^+2.0979P] where P=(Fo^2^+2Fc^2^)/3'
_refine_ls_weighting_scheme calc
_refine_ls_wR_factor_gt 0.0679
_refine_ls_wR_factor_ref 0.0695
_reflns_number_gt 2602
_reflns_number_total 2781
_reflns_threshold_expression >2sigma(I)
_cod_data_source_file c1ce05102d.txt
_cod_data_source_block 4
_cod_depositor_comments
;
The following automatic conversions were performed:
'_symmetry_cell_setting' value 'Triclinic' changed to 'triclinic'
according to '/home/saulius/struct/CIF-dictionaries/cif_core.dic'
dictionary named 'cif_core.dic' version 2.4.1 from 2010-06-29.

Automatic conversion script
Id: cif_fix_enum 1555 2011-01-17 13:19:09Z saulius 
;
_cod_original_sg_symbol_H-M P-1
_cod_database_code 7205965

loop_
_symmetry_equiv_pos_as_xyz
'x, y, z'
'-x, -y, -z'

loop_
_atom_site_label
_atom_site_type_symbol
_atom_site_fract_x
_atom_site_fract_y
_atom_site_fract_z
_atom_site_U_iso_or_equiv
_atom_site_adp_type
_atom_site_occupancy
_atom_site_symmetry_multiplicity
_atom_site_calc_flag
_atom_site_refinement_flags
_atom_site_disorder_assembly
_atom_site_disorder_group
Ag Ag 1.29310(6) 1.42819(4) 1.12683(3) 0.04940(12) Uani 1 1 d . . .
I I 1.24231(4) 1.16767(3) 1.006665(19) 0.03570(10) Uani 1 1 d . . .
O1 O 1.1735(4) 0.4155(4) 1.2958(2) 0.0496(8) Uani 1 1 d . . .
O2 O 0.3711(4) 0.1865(4) 1.5756(3) 0.0477(8) Uani 1 1 d . . .
O3 O 0.6189(4) 0.0559(4) 1.6465(2) 0.0486(8) Uani 1 1 d . . .
O4 O 1.6252(6) 1.3090(5) 1.1376(3) 0.0666(11) Uani 1 1 d . . .
O5 O 1.8547(5) 1.4392(5) 1.1150(4) 0.0759(12) Uani 1 1 d . . .
O6 O 1.596(3) 1.585(2) 1.1309(9) 0.067(3) Uani 0.60 1 d P . .
O6' O 1.577(3) 1.554(3) 1.0877(17) 0.097(9) Uani 0.40 1 d P . .
N1 N 1.1622(5) 0.7044(4) 1.1618(2) 0.0325(7) Uani 1 1 d . . .
N2 N 0.9544(5) 0.6502(4) 1.2944(3) 0.0338(7) Uani 1 1 d . . .
H2A H 0.8502 0.6904 1.3220 0.041 Uiso 1 1 calc R . .
N3 N 0.9604(5) 0.9231(4) 1.2446(3) 0.0393(8) Uani 1 1 d . . .
N4 N 1.6905(6) 1.4412(5) 1.1216(3) 0.0460(9) Uani 1 1 d . . .
C1 C 1.0330(5) 0.7612(5) 1.2301(3) 0.0313(8) Uani 1 1 d . . .
C2 C 1.0195(6) 1.0371(5) 1.1826(3) 0.0388(9) Uani 1 1 d . . .
H2B H 0.9707 1.1507 1.1892 0.047 Uiso 1 1 calc R . .
C3 C 1.1526(5) 0.9902(5) 1.1081(3) 0.0297(8) Uani 1 1 d . . .
C4 C 1.2219(5) 0.8213(5) 1.1006(3) 0.0326(8) Uani 1 1 d . . .
H4 H 1.3125 0.7873 1.0517 0.039 Uiso 1 1 calc R . .
C5 C 1.0200(6) 0.4853(5) 1.3198(3) 0.0346(9) Uani 1 1 d . . .
C6 C 0.8918(6) 0.3963(5) 1.3824(3) 0.0321(8) Uani 1 1 d . . .
C7 C 0.9639(6) 0.2783(5) 1.4534(3) 0.0381(9) Uani 1 1 d . . .
H7 H 1.0891 0.2542 1.4586 0.046 Uiso 1 1 calc R . .
C8 C 0.8504(6) 0.1973(5) 1.5159(3) 0.0346(9) Uani 1 1 d . . .
H8 H 0.8990 0.1205 1.5639 0.041 Uiso 1 1 calc R . .
C9 C 0.6628(6) 0.2306(5) 1.5072(3) 0.0322(8) Uani 1 1 d . . .
C10 C 0.5918(6) 0.3431(5) 1.4342(3) 0.0350(9) Uani 1 1 d . . .
H10 H 0.4671 0.3624 1.4266 0.042 Uiso 1 1 calc R . .
C11 C 0.7051(6) 0.4268(5) 1.3729(3) 0.0354(9) Uani 1 1 d . . .
H11 H 0.6563 0.5037 1.3250 0.042 Uiso 1 1 calc R . .
C12 C 0.5337(6) 0.1561(5) 1.5781(3) 0.0339(9) Uani 1 1 d . . .
C13 C 0.5049(7) -0.0186(7) 1.7207(4) 0.0529(13) Uani 1 1 d . . .
H13A H 0.5802 -0.0890 1.7655 0.079 Uiso 1 1 calc R . .
H13B H 0.4304 -0.0856 1.6888 0.079 Uiso 1 1 calc R . .
H13C H 0.4287 0.0695 1.7570 0.079 Uiso 1 1 calc R . .

loop_
_atom_site_aniso_label
_atom_site_aniso_U_11
_atom_site_aniso_U_22
_atom_site_aniso_U_33
_atom_site_aniso_U_23
_atom_site_aniso_U_13
_atom_site_aniso_U_12
Ag 0.0625(3) 0.03049(19) 0.0532(2) -0.00162(15) 0.01857(18) -0.00958(16)
I 0.04036(17) 0.03185(15) 0.03652(16) 0.00798(11) 0.00037(11) -0.01340(11)
O1 0.0423(18) 0.0488(19) 0.0499(19) 0.0198(15) 0.0142(15) 0.0059(15)
O2 0.0364(18) 0.0509(19) 0.055(2) 0.0177(15) 0.0052(14) -0.0099(14)
O3 0.0434(18) 0.058(2) 0.0442(18) 0.0249(15) 0.0027(14) -0.0160(15)
O4 0.069(3) 0.053(2) 0.081(3) 0.005(2) 0.005(2) -0.0263(19)
O5 0.048(2) 0.066(3) 0.113(4) 0.012(2) 0.005(2) -0.0123(19)
O6 0.065(6) 0.048(5) 0.079(8) 0.021(5) 0.015(6) 0.012(4)
O6' 0.040(8) 0.091(17) 0.14(2) 0.077(16) 0.032(12) 0.016(9)
N1 0.0351(18) 0.0273(17) 0.0346(18) 0.0035(13) 0.0040(14) -0.0066(14)
N2 0.0311(17) 0.0307(18) 0.0381(18) 0.0065(14) 0.0113(14) -0.0063(14)
N3 0.042(2) 0.0301(18) 0.044(2) 0.0037(15) 0.0092(16) -0.0041(15)
N4 0.048(2) 0.046(2) 0.041(2) 0.0101(17) 0.0095(17) -0.0068(19)
C1 0.033(2) 0.029(2) 0.034(2) 0.0040(16) 0.0006(16) -0.0090(16)
C2 0.043(2) 0.027(2) 0.045(2) 0.0042(17) 0.0060(19) -0.0057(17)
C3 0.031(2) 0.0283(19) 0.031(2) 0.0061(15) -0.0022(15) -0.0107(15)
C4 0.033(2) 0.029(2) 0.036(2) 0.0035(16) 0.0055(16) -0.0076(16)
C5 0.036(2) 0.034(2) 0.032(2) 0.0046(16) 0.0046(17) -0.0057(17)
C6 0.039(2) 0.0282(19) 0.030(2) 0.0017(15) 0.0040(16) -0.0083(16)
C7 0.035(2) 0.038(2) 0.041(2) 0.0070(18) 0.0017(18) -0.0064(18)
C8 0.041(2) 0.031(2) 0.031(2) 0.0074(16) 0.0016(17) -0.0067(17)
C9 0.037(2) 0.0275(19) 0.032(2) 0.0030(15) 0.0044(16) -0.0080(16)
C10 0.034(2) 0.034(2) 0.037(2) 0.0035(17) -0.0002(17) -0.0065(17)
C11 0.042(2) 0.031(2) 0.032(2) 0.0065(16) -0.0012(17) -0.0055(17)
C12 0.041(2) 0.029(2) 0.033(2) 0.0020(16) 0.0020(17) -0.0093(17)
C13 0.055(3) 0.064(3) 0.043(3) 0.025(2) 0.001(2) -0.024(2)

loop_
_atom_type_symbol
_atom_type_description
_atom_type_scat_dispersion_real
_atom_type_scat_dispersion_imag
_atom_type_scat_source
C C 0.0033 0.0016 'International Tables Vol C Tables 4.2.6.8 and 6.1.1.4'
H H 0.0000 0.0000 'International Tables Vol C Tables 4.2.6.8 and 6.1.1.4'
N N 0.0061 0.0033 'International Tables Vol C Tables 4.2.6.8 and 6.1.1.4'
O O 0.0106 0.0060 'International Tables Vol C Tables 4.2.6.8 and 6.1.1.4'
Ag Ag -0.8971 1.1015 'International Tables Vol C Tables 4.2.6.8 and 6.1.1.4'
I I -0.4742 1.8119 'International Tables Vol C Tables 4.2.6.8 and 6.1.1.4'

loop_
_geom_angle_atom_site_label_1
_geom_angle_atom_site_label_2
_geom_angle_atom_site_label_3
_geom_angle
_geom_angle_site_symmetry_1
_geom_angle_site_symmetry_3
_geom_angle_publ_flag
N1 Ag O1 75.25(11) 1_565 1_565 ?
N1 Ag O6' 84.4(6) 1_565 . ?
O1 Ag O6' 119.5(6) 1_565 . ?
N1 Ag O4 125.37(12) 1_565 . ?
O1 Ag O4 103.44(13) 1_565 . ?
O6' Ag O4 47.9(6) . . ?
N1 Ag I 139.32(9) 1_565 . ?
O1 Ag I 116.44(9) 1_565 . ?
O6' Ag I 115.8(6) . . ?
O4 Ag I 91.28(10) . . ?
C3 I Ag 103.11(11) . . ?
C5 O1 Ag 120.8(3) . 1_545 ?
C12 O3 C13 116.5(4) . . ?
N4 O4 Ag 98.9(3) . . ?
O6' O6 N4 73(3) . . ?
O6 O6' N4 76(3) . . ?
O6 O6' Ag 105(4) . . ?
N4 O6' Ag 99.8(14) . . ?
C1 N1 C4 116.2(3) . . ?
C1 N1 Ag 129.6(3) . 1_545 ?
C4 N1 Ag 114.2(3) . 1_545 ?
C5 N2 C1 129.1(3) . . ?
C5 N2 H2A 115.5 . . ?
C1 N2 H2A 115.5 . . ?
C2 N3 C1 116.7(4) . . ?
O5 N4 O6' 124.9(12) . . ?
O5 N4 O4 121.0(4) . . ?
O6' N4 O4 111.1(13) . . ?
O5 N4 O6 115.4(10) . . ?
O6' N4 O6 31.2(14) . . ?
O4 N4 O6 122.1(10) . . ?
N1 C1 N3 126.3(4) . . ?
N1 C1 N2 121.0(4) . . ?
N3 C1 N2 112.6(3) . . ?
N3 C2 C3 121.3(4) . . ?
N3 C2 H2B 119.4 . . ?
C3 C2 H2B 119.4 . . ?
C4 C3 C2 117.8(4) . . ?
C4 C3 I 120.4(3) . . ?
C2 C3 I 121.8(3) . . ?
N1 C4 C3 121.7(4) . . ?
N1 C4 H4 119.1 . . ?
C3 C4 H4 119.1 . . ?
O1 C5 N2 123.5(4) . . ?
O1 C5 C6 121.2(4) . . ?
N2 C5 C6 115.2(3) . . ?
C11 C6 C7 119.4(4) . . ?
C11 C6 C5 122.6(4) . . ?
C7 C6 C5 118.1(4) . . ?
C8 C7 C6 120.3(4) . . ?
C8 C7 H7 119.8 . . ?
C6 C7 H7 119.8 . . ?
C7 C8 C9 120.0(4) . . ?
C7 C8 H8 120.0 . . ?
C9 C8 H8 120.0 . . ?
C10 C9 C8 119.6(4) . . ?
C10 C9 C12 118.4(4) . . ?
C8 C9 C12 121.9(4) . . ?
C11 C10 C9 120.4(4) . . ?
C11 C10 H10 119.8 . . ?
C9 C10 H10 119.8 . . ?
C10 C11 C6 120.2(4) . . ?
C10 C11 H11 119.9 . . ?
C6 C11 H11 119.9 . . ?
O2 C12 O3 123.6(4) . . ?
O2 C12 C9 124.1(4) . . ?
O3 C12 C9 112.3(4) . . ?
O3 C13 H13A 109.5 . . ?
O3 C13 H13B 109.5 . . ?
H13A C13 H13B 109.5 . . ?
O3 C13 H13C 109.5 . . ?
H13A C13 H13C 109.5 . . ?
H13B C13 H13C 109.5 . . ?

loop_
_geom_bond_atom_site_label_1
_geom_bond_atom_site_label_2
_geom_bond_distance
_geom_bond_site_symmetry_2
_geom_bond_publ_flag
Ag N1 2.324(3) 1_565 ?
Ag O1 2.404(3) 1_565 ?
Ag O6' 2.51(2) . ?
Ag O4 2.523(4) . ?
Ag I 2.7700(5) . ?
I C3 2.100(4) . ?
O1 C5 1.222(5) . ?
O1 Ag 2.404(3) 1_545 ?
O2 C12 1.201(5) . ?
O3 C12 1.331(5) . ?
O3 C13 1.449(5) . ?
O4 N4 1.240(5) . ?
O5 N4 1.220(6) . ?
O6 O6' 0.67(3) . ?
O6 N4 1.258(17) . ?
O6' N4 1.24(2) . ?
N1 C1 1.328(5) . ?
N1 C4 1.341(5) . ?
N1 Ag 2.324(3) 1_545 ?
N2 C5 1.375(5) . ?
N2 C1 1.393(5) . ?
N2 H2A 0.8600 . ?
N3 C2 1.328(5) . ?
N3 C1 1.340(5) . ?
C2 C3 1.386(6) . ?
C2 H2B 0.9300 . ?
C3 C4 1.374(6) . ?
C4 H4 0.9300 . ?
C5 C6 1.487(5) . ?
C6 C11 1.389(6) . ?
C6 C7 1.397(6) . ?
C7 C8 1.378(6) . ?
C7 H7 0.9300 . ?
C8 C9 1.395(6) . ?
C8 H8 0.9300 . ?
C9 C10 1.387(6) . ?
C9 C12 1.493(5) . ?
C10 C11 1.381(6) . ?
C10 H10 0.9300 . ?
C11 H11 0.9300 . ?
C13 H13A 0.9600 . ?
C13 H13B 0.9600 . ?
C13 H13C 0.9600 . ?
